data_7152166
loop_
_publ_author_name
'Bhuniya, Rajib'
'Nanda, Samik'

_publ_section_title
;
 Enantiomeric scaffolding of \a-tetralone and related scaffolds by EKR
 (enzymatic kinetic resolution) and stereoselective ketoreduction with
 ketoreductases.
;
_journal_issue 3
_journal_name_full 'Organic &amp; biomolecular chemistry'
_journal_page_first 536
_journal_page_last 547
_journal_paper_doi 10.1039/c1ob06545a
_journal_volume 10
_journal_year 2012
_chemical_absolute_configuration rmad
_chemical_compound_source 'synthesis as described'
_chemical_formula_moiety 'C25 H20 N2 O8'
_chemical_formula_sum 'C25 H20 N2 O8'
_chemical_formula_weight 476.43
_chemical_name_systematic
;
?
;
_space_group_IT_number 1
_symmetry_cell_setting triclinic
_symmetry_Int_Tables_number 1
_symmetry_space_group_name_Hall 'P 1'
_symmetry_space_group_name_H-M 'P 1'
_atom_sites_solution_hydrogens geom
_atom_sites_solution_primary direct
_atom_sites_solution_secondary difmap
_audit_creation_date 2011-05-06T01:03:04-00:00
_audit_creation_method 'WinGX routine CIF_UPDATE'
_cell_angle_alpha 99.024(11)
_cell_angle_beta 99.364(12)
_cell_angle_gamma 91.872(11)
_cell_formula_units_Z 1
_cell_length_a 6.717(3)
_cell_length_b 7.176(3)
_cell_length_c 12.147(4)
_cell_measurement_reflns_used 0
_cell_measurement_temperature 293
_cell_measurement_theta_max 0
_cell_measurement_theta_min 0
_cell_measurement_wavelength 0.71073
_cell_volume 569.5(4)
_computing_molecular_graphics 'Ortep-3 for Windows (Farrugia, 1997)'
_computing_publication_material 'WinGX publication routines (Farrugia, 1999)'
_computing_structure_refinement 'SHELXL-97 (Sheldrick, 2008)'
_computing_structure_solution 'SHELXS-97 (Sheldrick, 1990)'
_diffrn_ambient_temperature 293
_diffrn_measured_fraction_theta_full 0.985
_diffrn_measured_fraction_theta_max 0.985
_diffrn_radiation_monochromator graphite
_diffrn_radiation_probe x-ray
_diffrn_radiation_type MoK\a
_diffrn_radiation_wavelength 0.71073
_diffrn_reflns_av_R_equivalents 0.0654
_diffrn_reflns_av_unetI/netI 0.0922
_diffrn_reflns_limit_h_max 7
_diffrn_reflns_limit_h_min -6
_diffrn_reflns_limit_k_max 7
_diffrn_reflns_limit_k_min -7
_diffrn_reflns_limit_l_max 13
_diffrn_reflns_limit_l_min -12
_diffrn_reflns_number 5184
_diffrn_reflns_theta_full 22.39
_diffrn_reflns_theta_max 22.39
_diffrn_reflns_theta_min 1.72
_exptl_absorpt_coefficient_mu 0.105
_exptl_absorpt_correction_type none
_exptl_crystal_colour colourless
_exptl_crystal_density_diffrn 1.389
_exptl_crystal_density_method 'not measured'
_exptl_crystal_description prism
_exptl_crystal_F_000 248
_exptl_crystal_size_max 0.2
_exptl_crystal_size_mid 0.2
_exptl_crystal_size_min 0.1
_refine_diff_density_max 0.248
_refine_diff_density_min -0.236
_refine_diff_density_rms 0.064
_refine_ls_abs_structure_details 'Flack H D (1983), Acta Cryst. A39, 876-881'
_refine_ls_abs_structure_Flack -1(4)
_refine_ls_extinction_coef 0.074(16)
_refine_ls_extinction_expression Fc^*^=kFc[1+0.001xFc^2^\l^3^/sin(2\q)]^-1/4^
_refine_ls_extinction_method SHELXL
_refine_ls_goodness_of_fit_ref 0.997
_refine_ls_hydrogen_treatment constr
_refine_ls_matrix_type full
_refine_ls_number_parameters 317
_refine_ls_number_reflns 2942
_refine_ls_number_restraints 3
_refine_ls_restrained_S_all 0.996
_refine_ls_R_factor_all 0.1285
_refine_ls_R_factor_gt 0.0769
_refine_ls_shift/su_max 0
_refine_ls_shift/su_mean 0
_refine_ls_structure_factor_coef Fsqd
_refine_ls_weighting_details 'calc w=1/[\s^2^(Fo^2^)+(0.1280P)^2^+0.0000P] where P=(Fo^2^+2Fc^2^)/3'
_refine_ls_weighting_scheme calc
_refine_ls_wR_factor_gt 0.1893
_refine_ls_wR_factor_ref 0.2251
_reflns_number_gt 1403
_reflns_number_total 2942
_reflns_threshold_expression >2sigma(I)
_cod_data_source_file c1ob06545a.txt
_cod_data_source_block struct
_cod_database_code 7152166

loop_
_symmetry_equiv_pos_as_xyz
'x, y, z'

loop_
_atom_site_label
_atom_site_type_symbol
_atom_site_fract_x
_atom_site_fract_y
_atom_site_fract_z
_atom_site_U_iso_or_equiv
_atom_site_adp_type
_atom_site_occupancy
_atom_site_symmetry_multiplicity
_atom_site_calc_flag
_atom_site_refinement_flags
C22 C 0.5977(17) 0.6646(13) 0.5011(9) 0.072(3) Uani 1 1 d .
H22 H 0.6567 0.6866 0.5771 0.086 Uiso 1 1 calc R
C23 C 0.422(2) 0.6099(17) 0.2756(10) 0.083(3) Uani 1 1 d .
H23 H 0.3613 0.5945 0.2001 0.1 Uiso 1 1 calc R
C24 C 0.2792(17) 0.1248(13) 0.4194(8) 0.077(3) Uani 1 1 d .
H24A H 0.4104 0.1599 0.4049 0.115 Uiso 1 1 calc R
H24B H 0.2074 0.0401 0.3551 0.115 Uiso 1 1 calc R
H24C H 0.2939 0.0631 0.4847 0.115 Uiso 1 1 calc R
C25 C 0.601(2) 0.7153(17) 0.3096(10) 0.088(4) Uani 1 1 d .
H25 H 0.6633 0.7678 0.2576 0.106 Uiso 1 1 calc R
C26 C 0.1388(19) 0.4008(16) 0.3353(9) 0.083(3) Uani 1 1 d .
H26A H 0.1266 0.3082 0.2668 0.1 Uiso 1 1 calc R
H26B H 0.0207 0.4753 0.3307 0.1 Uiso 1 1 calc R
O8 O -0.0321(10) 0.1590(9) 0.5630(6) 0.073(2) Uani 1 1 d .
O10 O 0.3931(9) 0.3733(9) 0.6210(5) 0.0596(19) Uani 1 1 d .
C001 C 0.4517(14) 0.4829(15) 0.7234(8) 0.056(3) Uani 1 1 d .
C002 C 0.5640(15) 0.4714(14) 0.9242(8) 0.062(3) Uani 1 1 d .
H002 H 0.5694 0.6028 0.9374 0.074 Uiso 1 1 calc R
C003 C 0.5103(13) 0.3751(13) 0.8150(7) 0.047(2) Uani 1 1 d .
C004 C 0.5976(14) 0.1836(13) 0.9935(8) 0.054(3) Uani 1 1 d .
C005 C 0.0395(14) 0.2427(13) 0.8673(9) 0.059(3) Uani 1 1 d .
H005 H 0.0442 0.3741 0.881 0.071 Uiso 1 1 calc R
C007 C 0.5073(14) 0.1776(13) 0.7954(9) 0.059(3) Uani 1 1 d .
H007 H 0.4759 0.1133 0.7215 0.071 Uiso 1 1 calc R
C008 C -0.0357(15) 0.2650(19) 0.6664(8) 0.063(3) Uani 1 1 d .
C009 C 0.0669(15) -0.0460(15) 0.9365(8) 0.063(3) Uani 1 1 d .
C010 C 0.0729(13) 0.1507(16) 0.9574(8) 0.060(3) Uani 1 1 d .
H010 H 0.0991 0.217 1.0309 0.072 Uiso 1 1 calc R
C011 C 0.0023(16) -0.0507(14) 0.7400(9) 0.064(3) Uani 1 1 d .
H011 H -0.0144 -0.116 0.6664 0.077 Uiso 1 1 calc R
C012 C 0.5501(13) 0.0760(13) 0.8831(7) 0.051(3) Uani 1 1 d .
H012 H 0.5478 -0.0553 0.8706 0.062 Uiso 1 1 calc R
C013 C 0.0004(14) 0.1559(16) 0.7607(9) 0.063(3) Uani 1 1 d .
C015 C 0.6096(14) 0.3745(16) 1.0137(8) 0.063(3) Uani 1 1 d .
H015 H 0.648 0.4397 1.087 0.076 Uiso 1 1 calc R
C016 C 0.2870(14) 0.4614(12) 0.5277(7) 0.055(3) Uani 1 1 d .
H016 H 0.1962 0.553 0.5577 0.067 Uiso 1 1 calc R
C019 C -0.0450(17) 0.2555(14) 0.4676(8) 0.068(3) Uani 1 1 d .
H01A H -0.1134 0.3713 0.483 0.082 Uiso 1 1 calc R
H01B H -0.125 0.1766 0.4022 0.082 Uiso 1 1 calc R
C021 C 0.1607(18) 0.3025(14) 0.4411(7) 0.067(3) Uani 1 1 d .
C022 C 0.4197(18) 0.5547(13) 0.4651(7) 0.064(3) Uani 1 1 d .
C023 C 0.0287(16) -0.1462(16) 0.8286(9) 0.071(3) Uani 1 1 d .
H023 H 0.0209 -0.2777 0.8164 0.085 Uiso 1 1 calc R
N1 N 0.1037(16) -0.1490(16) 1.0336(9) 0.092(3) Uani 1 1 d .
N2 N 0.6429(15) 0.0812(14) 1.0888(8) 0.079(3) Uani 1 1 d .
O1 O -0.0588(12) 0.4313(11) 0.6811(6) 0.083(2) Uani 1 1 d .
O2 O 0.4335(11) 0.6544(10) 0.7369(5) 0.071(2) Uani 1 1 d .
O3 O 0.6921(16) 0.1682(13) 1.1819(7) 0.117(4) Uani 1 1 d .
O4 O 0.6307(16) -0.0918(12) 1.0666(7) 0.122(4) Uani 1 1 d .
O5 O 0.1465(19) -0.0573(13) 1.1250(8) 0.139(4) Uani 1 1 d .
O6 O 0.0922(16) -0.3162(14) 1.0152(7) 0.113(4) Uani 1 1 d .
C025 C 0.687(2) 0.7420(16) 0.4218(10) 0.087(4) Uani 1 1 d .
H025 H 0.809 0.8138 0.4454 0.104 Uiso 1 1 calc R
C028 C 0.3279(17) 0.5248(14) 0.3508(8) 0.067(3) Uani 1 1 d .

loop_
_atom_site_aniso_label
_atom_site_aniso_U_11
_atom_site_aniso_U_22
_atom_site_aniso_U_33
_atom_site_aniso_U_23
_atom_site_aniso_U_13
_atom_site_aniso_U_12
C22 0.092(9) 0.045(6) 0.078(7) 0.022(5) 0.005(6) -0.003(6)
C23 0.120(11) 0.076(8) 0.063(7) 0.027(7) 0.022(7) 0.033(8)
C24 0.110(10) 0.054(7) 0.058(7) 0.000(5) -0.003(6) 0.006(6)
C25 0.125(11) 0.077(9) 0.073(9) 0.035(7) 0.026(8) 0.002(8)
C26 0.106(10) 0.085(8) 0.055(7) 0.011(6) 0.003(6) 0.011(8)
O8 0.084(5) 0.057(5) 0.071(5) 0.009(4) -0.003(4) -0.003(4)
O10 0.069(5) 0.063(5) 0.040(4) 0.000(3) 0.002(3) -0.005(3)
C001 0.053(7) 0.058(8) 0.056(7) 0.011(6) 0.007(5) 0.012(6)
C002 0.081(8) 0.046(6) 0.057(8) 0.006(6) 0.011(6) -0.005(6)
C003 0.047(6) 0.046(7) 0.045(6) 0.008(5) -0.005(4) 0.007(5)
C004 0.071(7) 0.041(7) 0.051(6) 0.019(5) 0.001(5) 0.009(5)
C005 0.062(7) 0.035(6) 0.082(9) 0.003(6) 0.021(6) 0.004(5)
C007 0.058(7) 0.040(7) 0.077(8) 0.005(5) 0.006(5) 0.016(5)
C008 0.050(7) 0.091(10) 0.042(6) -0.008(7) 0.009(5) -0.010(6)
C009 0.073(8) 0.062(8) 0.053(7) -0.001(6) 0.014(5) 0.009(6)
C010 0.054(7) 0.073(8) 0.047(6) -0.003(6) 0.003(5) 0.006(5)
C011 0.083(8) 0.045(7) 0.061(7) 0.001(6) 0.013(6) 0.010(5)
C012 0.056(7) 0.047(6) 0.045(6) 0.002(5) -0.005(5) 0.013(5)
C013 0.044(7) 0.085(9) 0.056(7) 0.004(7) 0.010(5) -0.008(6)
C015 0.060(7) 0.077(9) 0.047(6) 0.008(6) -0.003(5) 0.005(6)
C016 0.063(7) 0.049(6) 0.051(5) 0.011(5) -0.006(5) 0.020(5)
C019 0.082(9) 0.064(7) 0.053(6) 0.012(5) -0.009(6) 0.017(6)
C021 0.081(8) 0.062(7) 0.047(6) 0.008(5) -0.022(5) 0.008(6)
C022 0.097(9) 0.054(7) 0.046(6) 0.019(5) 0.014(6) 0.005(6)
C023 0.081(8) 0.069(8) 0.056(7) -0.003(7) 0.001(6) 0.008(6)
N1 0.143(10) 0.066(8) 0.059(7) 0.001(7) -0.001(6) 0.025(7)
N2 0.109(8) 0.062(7) 0.065(7) 0.016(6) 0.005(6) 0.009(6)
O1 0.108(7) 0.064(6) 0.073(5) 0.000(4) 0.011(4) 0.013(5)
O2 0.090(6) 0.053(5) 0.064(5) 0.011(4) -0.007(4) 0.018(4)
O3 0.202(10) 0.092(6) 0.045(5) 0.005(5) -0.009(5) 0.007(6)
O4 0.220(12) 0.052(6) 0.088(7) 0.017(5) 0.002(7) 0.017(7)
O5 0.254(14) 0.078(7) 0.081(7) 0.012(6) 0.011(7) 0.039(7)
O6 0.191(11) 0.064(6) 0.079(6) 0.014(5) 0.004(6) 0.018(6)
C025 0.104(10) 0.079(9) 0.077(8) 0.025(7) 0.011(7) -0.024(7)
C028 0.099(9) 0.055(6) 0.050(7) 0.013(5) 0.016(6) 0.019(6)

loop_
_atom_type_symbol
_atom_type_number_in_cell
C 25
H 20
N 2
O 8

loop_
_geom_angle_atom_site_label_1
_geom_angle_atom_site_label_2
_geom_angle_atom_site_label_3
_geom_angle
C022 C22 C025 118.8(10)
C25 C23 C028 122.0(11)
C23 C25 C025 118.7(11)
C028 C26 C021 105.0(9)
C008 O8 C019 117.6(8)
C001 O10 C016 118.3(7)
O2 C001 O10 121.3(9)
O2 C001 C003 124.6(9)
O10 C001 C003 113.6(9)
C015 C002 C003 120.6(9)
C002 C003 C007 119.4(9)
C002 C003 C001 118.8(9)
C007 C003 C001 121.8(9)
C015 C004 C012 123.2(8)
C015 C004 N2 118.9(9)
C012 C004 N2 117.9(9)
C013 C005 C010 123.7(10)
C012 C007 C003 121.5(10)
O1 C008 O8 124.0(10)
O1 C008 C013 122.5(9)
O8 C008 C013 113.4(11)
C023 C009 C010 121.8(11)
C023 C009 N1 119.4(11)
C010 C009 N1 118.8(10)
C005 C010 C009 118.0(9)
C023 C011 C013 119.8(10)
C007 C012 C004 116.1(9)
C005 C013 C011 117.5(10)
C005 C013 C008 120.9(11)
C011 C013 C008 121.5(10)
C004 C015 C002 119.0(9)
C022 C016 O10 115.0(8)
C022 C016 C021 106.4(8)
O10 C016 C021 107.6(7)
O8 C019 C021 112.0(8)
C019 C021 C24 111.6(9)
C019 C021 C016 114.4(9)
C24 C021 C016 112.0(8)
C019 C021 C26 110.1(8)
C24 C021 C26 108.9(9)
C016 C021 C26 98.9(8)
C22 C022 C028 120.7(9)
C22 C022 C016 131.5(8)
C028 C022 C016 107.7(10)
C011 C023 C009 119.0(11)
O6 N1 O5 124.3(11)
O6 N1 C009 118.4(11)
O5 N1 C009 117.3(11)
O3 N2 O4 123.9(10)
O3 N2 C004 119.3(10)
O4 N2 C004 116.8(10)
C25 C025 C22 121.7(11)
C23 C028 C022 117.9(11)
C23 C028 C26 132.5(10)
C022 C028 C26 109.6(9)

loop_
_geom_bond_atom_site_label_1
_geom_bond_atom_site_label_2
_geom_bond_distance
C22 C022 1.379(13)
C22 C025 1.391(14)
C23 C25 1.367(15)
C23 C028 1.395(15)
C24 C021 1.536(14)
C25 C025 1.373(14)
C26 C028 1.495(15)
C26 C021 1.549(13)
O8 C008 1.367(11)
O8 C019 1.433(11)
O10 C001 1.354(10)
O10 C016 1.477(10)
C001 O2 1.229(11)
C001 C003 1.463(13)
C002 C015 1.379(13)
C002 C003 1.381(11)
C003 C007 1.398(12)
C004 C015 1.351(13)
C004 C012 1.419(12)
C004 N2 1.463(13)
C005 C013 1.327(13)
C005 C010 1.357(13)
C007 C012 1.381(13)
C008 O1 1.197(12)
C008 C013 1.478(15)
C009 C023 1.372(12)
C009 C010 1.393(13)
C009 N1 1.479(14)
C011 C023 1.355(14)
C011 C013 1.465(14)
C016 C022 1.471(13)
C016 C021 1.548(11)
C019 C021 1.509(14)
C022 C028 1.404(12)
N1 O6 1.183(12)
N1 O5 1.185(11)
N2 O3 1.193(10)
N2 O4 1.225(10)
